data_4067941
loop_
_publ_author_name
'Behrens, Ulrich'
'Hoffmann, Frank'
'Olbrich, Falk'

_publ_section_title
;
 Solid-State Structures of Base-Free Lithium and Sodium Tetraphenylborates
 at Room and Low Temperature: Comparison with the Higher Homologues
 MB(C6H5)4(M = K, Rb, Cs)
;
_journal_issue 3
_journal_name_full Organometallics
_journal_page_first 905
_journal_paper_doi 10.1021/om200943n
_journal_volume 31
_journal_year 2012
_chemical_formula_moiety 'C24 H20 B Cs'
_chemical_formula_sum 'C24 H20 B Cs'
_chemical_formula_weight 452.12
_chemical_name_common CsB(C6H5)4
_chemical_name_systematic
; 
 Cesium tetraphenylborate at 295 K
;
_space_group_IT_number 121
_symmetry_cell_setting tetragonal
_symmetry_space_group_name_Hall 'I -4 2'
_symmetry_space_group_name_H-M 'I -4 2 m'
_atom_sites_solution_hydrogens geom
_atom_sites_solution_primary direct
_atom_sites_solution_secondary difmap
_audit_creation_method SHELXL-97
_cell_angle_alpha 90.00
_cell_angle_beta 90.00
_cell_angle_gamma 90.00
_cell_formula_units_Z 2
_cell_length_a 11.2847(4)
_cell_length_b 11.2847(4)
_cell_length_c 8.4248(7)
_cell_measurement_reflns_used 100
_cell_measurement_temperature 295
_cell_measurement_theta_max 27.50
_cell_measurement_theta_min 2.00
_cell_volume 1072.85(10)
_computing_cell_refinement 'SAINT (Bruker AXS, 1998)'
_computing_data_collection 'SMART (Bruker AXS, 1998)'
_computing_data_reduction 'SAINT (Bruker AXS, 1998)'
_computing_molecular_graphics 'SHELXTL (Bruker AXS, 1998)'
_computing_publication_material 'SHELXTL (Bruker AXS, 1998)'
_computing_structure_refinement 'SHELXL-97 (Sheldrick, 1997)'
_computing_structure_solution 'SHELXS-97 (Sheldrick, 1997)'
_diffrn_ambient_temperature 295
_diffrn_measured_fraction_theta_full 0.997
_diffrn_measured_fraction_theta_max 0.997
_diffrn_measurement_device_type 'Bruker AXS, 1998'
_diffrn_measurement_method omega-scan
_diffrn_radiation_monochromator graphite
_diffrn_radiation_source 'fine-focus sealed tube'
_diffrn_radiation_type MoK\a
_diffrn_radiation_wavelength 0.71073
_diffrn_reflns_av_R_equivalents 0.0406
_diffrn_reflns_av_sigmaI/netI 0.0193
_diffrn_reflns_limit_h_max 17
_diffrn_reflns_limit_h_min -17
_diffrn_reflns_limit_k_max 17
_diffrn_reflns_limit_k_min -17
_diffrn_reflns_limit_l_max 12
_diffrn_reflns_limit_l_min -12
_diffrn_reflns_number 12044
_diffrn_reflns_theta_full 32.97
_diffrn_reflns_theta_max 32.97
_diffrn_reflns_theta_min 3.02
_diffrn_standards_decay_% 0
_diffrn_standards_interval_count none
_diffrn_standards_interval_time none
_diffrn_standards_number none
_exptl_absorpt_coefficient_mu 1.729
_exptl_absorpt_correction_T_max 0.6817
_exptl_absorpt_correction_T_min 0.4785
_exptl_absorpt_correction_type multi-scan
_exptl_crystal_colour colourless
_exptl_crystal_density_diffrn 1.400
_exptl_crystal_density_meas ?
_exptl_crystal_density_method 'not measured'
_exptl_crystal_description block
_exptl_crystal_F_000 448
_exptl_crystal_size_max 0.50
_exptl_crystal_size_mid 0.50
_exptl_crystal_size_min 0.24
_refine_diff_density_max 0.283
_refine_diff_density_min -0.190
_refine_diff_density_rms 0.037
_refine_ls_abs_structure_details 'Flack H D (1983), Acta Cryst. A39, 876-881'
_refine_ls_abs_structure_Flack 0.030(19)
_refine_ls_extinction_coef 0
_refine_ls_extinction_method none
_refine_ls_goodness_of_fit_ref 1.001
_refine_ls_hydrogen_treatment riding
_refine_ls_matrix_type full
_refine_ls_number_parameters 38
_refine_ls_number_reflns 1074
_refine_ls_number_restraints 0
_refine_ls_restrained_S_all 1.001
_refine_ls_R_factor_all 0.0210
_refine_ls_R_factor_gt 0.0184
_refine_ls_shift/su_max 0.000
_refine_ls_shift/su_mean 0.000
_refine_ls_structure_factor_coef Fsqd
_refine_ls_weighting_details 'calc w=1/[\s^2^(Fo^2^)+(0.0250P)^2^+0.0288P] where P=(Fo^2^+2Fc^2^)/3'
_refine_ls_weighting_scheme calc
_refine_ls_wR_factor_gt 0.0407
_refine_ls_wR_factor_ref 0.0418
_reflns_number_gt 1009
_reflns_number_total 1074
_reflns_threshold_expression >2sigma(I)
_cod_data_source_file om200943n_si_002.cif
_cod_data_source_block 1_10hh
_cod_depositor_comments
;
The following automatic conversions were performed:

'_exptl_crystal_density_meas' value 'not measured' was changed to '?'
- the value is perceived as not measured.

Automatic conversion script
Id: cif_fix_values 3008 2015-01-20 13:52:24Z robertas 
;
_cod_database_code 4067941

loop_
_symmetry_equiv_pos_as_xyz
'x, y, z'
'-x, -y, z'
'y, -x, -z'
'-y, x, -z'
'-x, y, -z'
'x, -y, -z'
'-y, -x, z'
'y, x, z'
'x+1/2, y+1/2, z+1/2'
'-x+1/2, -y+1/2, z+1/2'
'y+1/2, -x+1/2, -z+1/2'
'-y+1/2, x+1/2, -z+1/2'
'-x+1/2, y+1/2, -z+1/2'
'x+1/2, -y+1/2, -z+1/2'
'-y+1/2, -x+1/2, z+1/2'
'y+1/2, x+1/2, z+1/2'

loop_
_atom_site_label
_atom_site_type_symbol
_atom_site_fract_x
_atom_site_fract_y
_atom_site_fract_z
_atom_site_U_iso_or_equiv
_atom_site_adp_type
_atom_site_occupancy
_atom_site_symmetry_multiplicity
_atom_site_calc_flag
_atom_site_refinement_flags
Cs1 Cs 0.0000 0.0000 0.0000 0.05057(8) Uani 1 8 d S
B1 B 0.0000 0.0000 -0.5000 0.0296(4) Uani 1 8 d S
C1 C 0.08138(9) -0.08138(9) -0.37976(19) 0.0331(3) Uani 1 2 d S
C2 C 0.04126(13) -0.18945(12) -0.31738(16) 0.0427(2) Uani 1 1 d .
H2 H -0.0295 -0.2208 -0.3554 0.041(6) Uiso 1 1 calc R
C3 C 0.10297(17) -0.25182(14) -0.2008(2) 0.0564(4) Uani 1 1 d .
H3 H 0.0727 -0.3229 -0.1622 0.070(7) Uiso 1 1 calc R
C4 C 0.20863(14) -0.20863(14) -0.1425(3) 0.0629(6) Uani 1 2 d S
H4 H 0.2502 -0.2502 -0.0651 0.069(9) Uiso 1 2 calc SR

loop_
_atom_site_aniso_label
_atom_site_aniso_U_11
_atom_site_aniso_U_22
_atom_site_aniso_U_33
_atom_site_aniso_U_23
_atom_site_aniso_U_13
_atom_site_aniso_U_12
Cs1 0.06058(10) 0.06058(10) 0.03055(9) 0.000 0.000 0.000
B1 0.0300(6) 0.0300(6) 0.0288(10) 0.000 0.000 0.000
C1 0.0337(4) 0.0337(4) 0.0319(6) -0.0002(3) 0.0002(3) 0.0043(5)
C2 0.0499(6) 0.0368(5) 0.0415(6) 0.0048(5) -0.0032(4) 0.0004(4)
C3 0.0717(10) 0.0429(6) 0.0546(8) 0.0140(6) -0.0030(7) 0.0092(7)
C4 0.0671(9) 0.0671(9) 0.0544(12) 0.0126(6) -0.0126(6) 0.0241(11)

loop_
_atom_type_symbol
_atom_type_description
_atom_type_scat_dispersion_real
_atom_type_scat_dispersion_imag
_atom_type_scat_source
C C 0.0033 0.0016 'International Tables Vol C Tables 4.2.6.8 and 6.1.1.4'
H H 0.0000 0.0000 'International Tables Vol C Tables 4.2.6.8 and 6.1.1.4'
B B 0.0013 0.0007 'International Tables Vol C Tables 4.2.6.8 and 6.1.1.4'
Cs Cs -0.3680 2.1192 'International Tables Vol C Tables 4.2.6.8 and 6.1.1.4'

loop_
_geom_angle_atom_site_label_1
_geom_angle_atom_site_label_2
_geom_angle_atom_site_label_3
_geom_angle
_geom_angle_site_symmetry_1
_geom_angle_site_symmetry_3
C1 Cs1 C1 149.15(3) 4 .
C1 Cs1 C1 149.15(3) 4 2
C1 Cs1 C1 44.19(5) . 2
C1 Cs1 C1 44.19(5) 4 3
C1 Cs1 C1 149.15(3) . 3
C1 Cs1 C1 149.15(3) 2 3
C1 Cs1 C2 23.44(2) 4 6
C1 Cs1 C2 147.76(2) . 6
C1 Cs1 C2 126.04(3) 2 6
C1 Cs1 C2 58.89(3) 3 6
C1 Cs1 C2 23.44(2) 4 4
C1 Cs1 C2 126.04(3) . 4
C1 Cs1 C2 147.76(2) 2 4
C1 Cs1 C2 58.89(3) 3 4
C2 Cs1 C2 40.03(5) 6 4
C1 Cs1 C2 147.76(2) 4 8
C1 Cs1 C2 58.89(3) . 8
C1 Cs1 C2 23.44(2) 2 8
C1 Cs1 C2 126.04(3) 3 8
C2 Cs1 C2 126.79(2) 6 8
C2 Cs1 C2 164.51(5) 4 8
C1 Cs1 C2 147.76(2) 4 .
C1 Cs1 C2 23.44(2) . .
C1 Cs1 C2 58.89(3) 2 .
C1 Cs1 C2 126.04(3) 3 .
C2 Cs1 C2 164.51(5) 6 .
C2 Cs1 C2 126.79(2) 4 .
C2 Cs1 C2 64.39(4) 8 .
C1 Cs1 C2 126.04(3) 4 2
C1 Cs1 C2 58.89(3) . 2
C1 Cs1 C2 23.44(2) 2 2
C1 Cs1 C2 147.76(2) 3 2
C2 Cs1 C2 103.55(4) 6 2
C2 Cs1 C2 126.79(2) 4 2
C2 Cs1 C2 40.03(5) 8 2
C2 Cs1 C2 78.59(4) . 2
C1 Cs1 C2 126.04(3) 4 7
C1 Cs1 C2 23.44(2) . 7
C1 Cs1 C2 58.89(3) 2 7
C1 Cs1 C2 147.76(2) 3 7
C2 Cs1 C2 126.79(2) 6 7
C2 Cs1 C2 103.55(4) 4 7
C2 Cs1 C2 78.59(4) 8 7
C2 Cs1 C2 40.03(5) . 7
C2 Cs1 C2 64.39(4) 2 7
C1 Cs1 C2 58.89(3) 4 3
C1 Cs1 C2 147.76(2) . 3
C1 Cs1 C2 126.04(3) 2 3
C1 Cs1 C2 23.44(2) 3 3
C2 Cs1 C2 64.39(4) 6 3
C2 Cs1 C2 78.59(4) 4 3
C2 Cs1 C2 103.55(4) 8 3
C2 Cs1 C2 126.79(2) . 3
C2 Cs1 C2 126.79(2) 2 3
C2 Cs1 C2 164.51(5) 7 3
C1 Cs1 C2 58.89(3) 4 5
C1 Cs1 C2 126.04(3) . 5
C1 Cs1 C2 147.76(2) 2 5
C1 Cs1 C2 23.44(2) 3 5
C2 Cs1 C2 78.59(4) 6 5
C2 Cs1 C2 64.39(4) 4 5
C2 Cs1 C2 126.79(2) 8 5
C2 Cs1 C2 103.55(4) . 5
C2 Cs1 C2 164.51(5) 2 5
C2 Cs1 C2 126.79(2) 7 5
C2 Cs1 C2 40.03(5) 3 5
C1 Cs1 C3 41.33(3) 4 6
C1 Cs1 C3 125.07(3) . 6
C1 Cs1 C3 108.64(3) 2 6
C1 Cs1 C3 81.76(4) 3 6
C2 Cs1 C3 23.11(3) 6 6
C2 Cs1 C3 46.54(4) 4 6
C2 Cs1 C3 117.99(4) 8 6
C2 Cs1 C3 146.14(4) . 6
C2 Cs1 C3 85.21(3) 2 6
C2 Cs1 C3 106.12(4) 7 6
C2 Cs1 C3 86.61(4) 3 6
C2 Cs1 C3 99.95(3) 5 6
C1 Cs1 C3 41.33(3) 4 4
C1 Cs1 C3 108.64(3) . 4
C1 Cs1 C3 125.07(3) 2 4
C1 Cs1 C3 81.76(4) 3 4
C2 Cs1 C3 46.54(4) 6 4
C2 Cs1 C3 23.11(3) 4 4
C2 Cs1 C3 146.14(4) 8 4
C2 Cs1 C3 117.99(4) . 4
C2 Cs1 C3 106.12(4) 2 4
C2 Cs1 C3 85.21(3) 7 4
C2 Cs1 C3 99.95(3) 3 4
C2 Cs1 C3 86.61(4) 5 4
C3 Cs1 C3 39.61(6) 6 4
C1 Cs1 C3 125.07(3) 4 8
C1 Cs1 C3 81.76(4) . 8
C1 Cs1 C3 41.33(3) 2 8
C1 Cs1 C3 108.64(3) 3 8
C2 Cs1 C3 106.12(4) 6 8
C2 Cs1 C3 146.14(4) 4 8
C2 Cs1 C3 23.11(3) 8 8
C2 Cs1 C3 86.61(4) . 8
C2 Cs1 C3 46.54(4) 2 8
C2 Cs1 C3 99.95(3) 7 8
C2 Cs1 C3 85.21(3) 3 8
C2 Cs1 C3 117.99(4) 5 8
C3 Cs1 C3 103.47(2) 6 8
C3 Cs1 C3 141.28(6) 4 8
C1 Cs1 C3 125.07(3) 4 .
C1 Cs1 C3 41.33(3) . .
C1 Cs1 C3 81.76(4) 2 .
C1 Cs1 C3 108.64(3) 3 .
C2 Cs1 C3 146.14(4) 6 .
C2 Cs1 C3 106.12(4) 4 .
C2 Cs1 C3 86.61(4) 8 .
C2 Cs1 C3 23.11(3) . .
C2 Cs1 C3 99.95(3) 2 .
C2 Cs1 C3 46.54(4) 7 .
C2 Cs1 C3 117.99(4) 3 .
C2 Cs1 C3 85.21(3) 5 .
C3 Cs1 C3 141.28(6) 6 .
C3 Cs1 C3 103.47(2) 4 .
C3 Cs1 C3 107.74(6) 8 .
C1 Cs1 C3 81.76(4) 4 5
C1 Cs1 C3 108.64(3) . 5
C1 Cs1 C3 125.07(3) 2 5
C1 Cs1 C3 41.33(3) 3 5
C2 Cs1 C3 99.95(3) 6 5
C2 Cs1 C3 86.61(4) 4 5
C2 Cs1 C3 106.12(4) 8 5
C2 Cs1 C3 85.21(3) . 5
C2 Cs1 C3 146.14(4) 2 5
C2 Cs1 C3 117.99(4) 7 5
C2 Cs1 C3 46.54(4) 3 5
C2 Cs1 C3 23.11(3) 5 5
C3 Cs1 C3 122.30(5) 6 5
C3 Cs1 C3 107.74(6) 4 5
C3 Cs1 C3 103.47(2) 8 5
C3 Cs1 C3 71.67(5) . 5
C1 Cs1 C3 81.76(4) 4 3
C1 Cs1 C3 125.07(3) . 3
C1 Cs1 C3 108.64(3) 2 3
C1 Cs1 C3 41.33(3) 3 3
C2 Cs1 C3 86.61(4) 6 3
C2 Cs1 C3 99.95(3) 4 3
C2 Cs1 C3 85.21(3) 8 3
C2 Cs1 C3 106.12(4) . 3
C2 Cs1 C3 117.99(4) 2 3
C2 Cs1 C3 146.14(4) 7 3
C2 Cs1 C3 23.11(3) 3 3
C2 Cs1 C3 46.54(4) 5 3
C3 Cs1 C3 107.74(6) 6 3
C3 Cs1 C3 122.30(5) 4 3
C3 Cs1 C3 71.67(5) 8 3
C3 Cs1 C3 103.47(2) . 3
C3 Cs1 C3 39.61(6) 5 3
C1 Cs1 C3 108.64(3) 4 2
C1 Cs1 C3 81.76(4) . 2
C1 Cs1 C3 41.33(3) 2 2
C1 Cs1 C3 125.07(3) 3 2
C2 Cs1 C3 85.21(3) 6 2
C2 Cs1 C3 117.99(4) 4 2
C2 Cs1 C3 46.54(4) 8 2
C2 Cs1 C3 99.95(3) . 2
C2 Cs1 C3 23.11(3) 2 2
C2 Cs1 C3 86.61(4) 7 2
C2 Cs1 C3 106.12(4) 3 2
C2 Cs1 C3 146.14(4) 5 2
C3 Cs1 C3 71.67(5) 6 2
C3 Cs1 C3 103.47(2) 4 2
C3 Cs1 C3 39.61(6) 8 2
C3 Cs1 C3 122.30(5) . 2
C3 Cs1 C3 141.28(6) 5 2
C3 Cs1 C3 103.47(2) 3 2
C1 Cs1 C3 108.64(3) 4 7
C1 Cs1 C3 41.33(3) . 7
C1 Cs1 C3 81.76(4) 2 7
C1 Cs1 C3 125.07(3) 3 7
C2 Cs1 C3 117.99(4) 6 7
C2 Cs1 C3 85.21(3) 4 7
C2 Cs1 C3 99.95(3) 8 7
C2 Cs1 C3 46.54(4) . 7
C2 Cs1 C3 86.61(4) 2 7
C2 Cs1 C3 23.11(3) 7 7
C2 Cs1 C3 146.14(4) 3 7
C2 Cs1 C3 106.12(4) 5 7
C3 Cs1 C3 103.47(2) 6 7
C3 Cs1 C3 71.67(5) 4 7
C3 Cs1 C3 122.30(5) 8 7
C3 Cs1 C3 39.61(6) . 7
C3 Cs1 C3 103.47(2) 5 7
C3 Cs1 C3 141.28(6) 3 7
C3 Cs1 C3 107.74(6) 2 7
C1 Cs1 C4 48.07(4) 4 4
C1 Cs1 C4 108.32(3) . 4
C1 Cs1 C4 108.32(3) 2 4
C1 Cs1 C4 92.26(4) 3 4
C2 Cs1 C4 40.20(4) 6 4
C2 Cs1 C4 40.20(4) 4 4
C2 Cs1 C4 125.77(4) 8 4
C2 Cs1 C4 125.77(4) . 4
C2 Cs1 C4 86.59(4) 2 4
C2 Cs1 C4 86.59(4) 7 4
C2 Cs1 C4 103.81(4) 3 4
C2 Cs1 C4 103.81(4) 5 4
C3 Cs1 C4 22.56(4) 6 4
C3 Cs1 C4 22.56(4) 4 4
C3 Cs1 C4 118.85(3) 8 4
C3 Cs1 C4 118.85(3) . 4
C3 Cs1 C4 126.59(4) 5 4
C3 Cs1 C4 126.59(4) 3 4
C3 Cs1 C4 81.08(4) 2 4
C3 Cs1 C4 81.08(4) 7 4
C1 Cs1 C4 92.26(4) 4 3
C1 Cs1 C4 108.32(3) . 3
C1 Cs1 C4 108.32(3) 2 3
C1 Cs1 C4 48.07(4) 3 3
C2 Cs1 C4 103.81(4) 6 3
C2 Cs1 C4 103.81(4) 4 3
C2 Cs1 C4 86.59(4) 8 3
C2 Cs1 C4 86.59(4) . 3
C2 Cs1 C4 125.77(4) 2 3
C2 Cs1 C4 125.77(4) 7 3
C2 Cs1 C4 40.20(4) 3 3
C2 Cs1 C4 40.20(4) 5 3
C3 Cs1 C4 126.59(4) 6 3
C3 Cs1 C4 126.59(4) 4 3
C3 Cs1 C4 81.08(4) 8 3
C3 Cs1 C4 81.08(4) . 3
C3 Cs1 C4 22.56(4) 5 3
C3 Cs1 C4 22.56(4) 3 3
C3 Cs1 C4 118.85(3) 2 3
C3 Cs1 C4 118.85(3) 7 3
C4 Cs1 C4 140.34(7) 4 3
C1 Cs1 C4 108.32(3) 4 2
C1 Cs1 C4 92.26(4) . 2
C1 Cs1 C4 48.07(4) 2 2
C1 Cs1 C4 108.32(3) 3 2
C2 Cs1 C4 86.59(4) 6 2
C2 Cs1 C4 125.77(4) 4 2
C2 Cs1 C4 40.20(4) 8 2
C2 Cs1 C4 103.81(4) . 2
C2 Cs1 C4 40.20(4) 2 2
C2 Cs1 C4 103.81(4) 7 2
C2 Cs1 C4 86.59(4) 3 2
C2 Cs1 C4 125.77(4) 5 2
C3 Cs1 C4 81.08(4) 6 2
C3 Cs1 C4 118.85(3) 4 2
C3 Cs1 C4 22.56(4) 8 2
C3 Cs1 C4 126.59(4) . 2
C3 Cs1 C4 118.85(3) 5 2
C3 Cs1 C4 81.08(4) 3 2
C3 Cs1 C4 22.56(4) 2 2
C3 Cs1 C4 126.59(4) 7 2
C4 Cs1 C4 96.61(2) 4 2
C4 Cs1 C4 96.61(2) 3 2
C1 Cs1 C4 108.32(3) 4 .
C1 Cs1 C4 48.07(4) . .
C1 Cs1 C4 92.26(4) 2 .
C1 Cs1 C4 108.32(3) 3 .
C2 Cs1 C4 125.77(4) 6 .
C2 Cs1 C4 86.59(4) 4 .
C2 Cs1 C4 103.81(4) 8 .
C2 Cs1 C4 40.20(4) . .
C2 Cs1 C4 103.81(4) 2 .
C2 Cs1 C4 40.20(4) 7 .
C2 Cs1 C4 125.77(4) 3 .
C2 Cs1 C4 86.59(4) 5 .
C3 Cs1 C4 118.85(3) 6 .
C3 Cs1 C4 81.08(4) 4 .
C3 Cs1 C4 126.59(4) 8 .
C3 Cs1 C4 22.56(4) . .
C3 Cs1 C4 81.08(4) 5 .
C3 Cs1 C4 118.85(3) 3 .
C3 Cs1 C4 126.59(4) 2 .
C3 Cs1 C4 22.56(4) 7 .
C4 Cs1 C4 96.61(2) 4 .
C4 Cs1 C4 96.61(2) 3 .
C4 Cs1 C4 140.34(7) 2 .
C1 B1 C1 112.23(6) 3_554 .
C1 B1 C1 112.23(6) 3_554 2
C1 B1 C1 104.09(11) . 2
C1 B1 C1 104.09(11) 3_554 4_554
C1 B1 C1 112.23(6) . 4_554
C1 B1 C1 112.23(6) 2 4_554
C2 C1 C2 114.88(16) 7 .
C2 C1 B1 122.35(8) 7 .
C2 C1 B1 122.35(8) . .
C2 C1 Cs1 78.36(9) 7 .
C2 C1 Cs1 78.36(9) . .
B1 C1 Cs1 105.86(6) . .
C3 C2 C1 122.77(14) . .
C3 C2 Cs1 80.47(9) . .
C1 C2 Cs1 78.20(9) . .
C3 C2 H2 118.6 . .
C1 C2 H2 118.6 . .
Cs1 C2 H2 112.7 . .
C4 C3 C2 120.28(15) . .
C4 C3 Cs1 80.11(13) . .
C2 C3 Cs1 76.42(9) . .
C4 C3 H3 119.9 . .
C2 C3 H3 119.9 . .
Cs1 C3 H3 114.1 . .
C3 C4 C3 119.01(19) . 7
C3 C4 Cs1 77.33(13) . .
C3 C4 Cs1 77.33(13) 7 .
C3 C4 H4 120.5 . .
C3 C4 H4 120.5 7 .
Cs1 C4 H4 115.6 . .

loop_
_geom_bond_atom_site_label_1
_geom_bond_atom_site_label_2
_geom_bond_distance
_geom_bond_site_symmetry_2
Cs1 C1 3.4529(16) 4
Cs1 C1 3.4529(16) .
Cs1 C1 3.4529(16) 2
Cs1 C1 3.4529(16) 3
Cs1 C2 3.4550(15) 6
Cs1 C2 3.4550(15) 4
Cs1 C2 3.4550(15) 8
Cs1 C2 3.4550(15) .
Cs1 C2 3.4550(15) 2
Cs1 C2 3.4550(15) 7
Cs1 C2 3.4550(15) 3
Cs1 C2 3.4550(15) 5
Cs1 C3 3.5053(17) 6
Cs1 C3 3.5053(17) 4
Cs1 C3 3.5053(17) 8
Cs1 C3 3.5053(17) .
Cs1 C3 3.5053(17) 5
Cs1 C3 3.5053(17) 3
Cs1 C3 3.5053(17) 2
Cs1 C3 3.5053(17) 7
Cs1 C4 3.539(3) 4
Cs1 C4 3.539(3) 3
Cs1 C4 3.539(3) 2
Cs1 C4 3.539(3) .
B1 C1 1.6471(15) 3_554
B1 C1 1.6471(15) .
B1 C1 1.6471(15) 2
B1 C1 1.6471(15) 4_554
C1 C2 1.4030(15) 7
C1 C2 1.4030(15) .
C2 C3 1.3948(18) .
C2 H2 0.9300 .
C3 C4 1.378(2) .
C3 H3 0.9300 .
C4 C3 1.378(2) 7
C4 H4 0.9300 .
